data_4508103
loop_
_publ_author_name
'Mazaj, Matja\<z'
'Birsa \<Celi\<c, Tadeja'
'Mali, Gregor'
'Rangus, Mojca'
'Kau\<ci\<c, Ven\<ceslav'
'Zabukovec Logar, Nata\<sa'

_publ_section_title
;
 Control of the Crystallization Process and Structure Dimensionality of
 Mg--Benzene--1,3,5-Tricarboxylates by Tuning Solvent Composition
;
_journal_issue 8
_journal_name_full 'Crystal Growth &amp; Design'
_journal_page_first 3825
_journal_paper_doi 10.1021/cg400929z
_journal_volume 13
_journal_year 2013
_chemical_formula_moiety 'C18 H30 Mg3 O24'
_chemical_formula_sum 'C18 H30 Mg3 O24'
_chemical_formula_weight 703.35
_chemical_name_systematic
;
 ?
;
_space_group_IT_number 5
_symmetry_cell_setting monoclinic
_symmetry_space_group_name_Hall 'C 2y'
_symmetry_space_group_name_H-M 'C 1 2 1'
_atom_sites_solution_hydrogens difmap
_atom_sites_solution_primary direct
_atom_sites_solution_secondary difmap
_audit_creation_method SHELXL-97
_cell_angle_alpha 90.00
_cell_angle_beta 111.443(2)
_cell_angle_gamma 90.00
_cell_formula_units_Z 2
_cell_length_a 17.2532(5)
_cell_length_b 12.9657(4)
_cell_length_c 6.6115(2)
_cell_measurement_reflns_used 1408
_cell_measurement_temperature 293(2)
_cell_measurement_theta_max 26.02
_cell_measurement_theta_min 2.55
_cell_volume 1376.62(7)
_computing_cell_refinement 'DENZO--SMN (Otwinowski & Minor, 1997)'
_computing_data_collection 'COLLECT (Bruker Nonius, 2000)'
_computing_data_reduction 'DENZO--SMN (Otwinowski & Minor, 1997)'
_computing_molecular_graphics 'Ortep-3 for Windows (Farrugia, 1997), ATOMS (Dowty, Shape Software 2004)'
_computing_publication_material 'WinGX publication routines (Farrugia, 1999)'
_computing_structure_refinement 'SHELXL-97 (Sheldrick, 1997)'
_computing_structure_solution 'SHELXS-97 (Sheldrick, 1997)'
_diffrn_ambient_temperature 293(2)
_diffrn_measured_fraction_theta_full 0.996
_diffrn_measured_fraction_theta_max 0.996
_diffrn_measurement_device_type 'NoniusCappa CCD'
_diffrn_measurement_method '\f and \w scans'
_diffrn_radiation_monochromator graphite
_diffrn_radiation_source 'fine-focus sealed tube'
_diffrn_radiation_type MoK\a
_diffrn_radiation_wavelength 0.71073
_diffrn_reflns_av_R_equivalents 0.0000
_diffrn_reflns_av_sigmaI/netI 0.0445
_diffrn_reflns_limit_h_max 21
_diffrn_reflns_limit_h_min -21
_diffrn_reflns_limit_k_max 14
_diffrn_reflns_limit_k_min -16
_diffrn_reflns_limit_l_max 8
_diffrn_reflns_limit_l_min -8
_diffrn_reflns_number 8963
_diffrn_reflns_theta_full 26.01
_diffrn_reflns_theta_max 26.01
_diffrn_reflns_theta_min 3.31
_exptl_absorpt_coefficient_mu 0.218
_exptl_absorpt_correction_type none
_exptl_crystal_colour colourless
_exptl_crystal_density_diffrn 1.697
_exptl_crystal_density_method 'not measured'
_exptl_crystal_description prismatic
_exptl_crystal_F_000 732
_exptl_crystal_size_max 0.30
_exptl_crystal_size_mid 0.08
_exptl_crystal_size_min 0.03
_refine_diff_density_max 0.382
_refine_diff_density_min -0.238
_refine_diff_density_rms 0.057
_refine_ls_abs_structure_details 'Flack H D (1983), Acta Cryst. A39, 876-881'
_refine_ls_abs_structure_Flack 0.0(3)
_refine_ls_extinction_method none
_refine_ls_goodness_of_fit_ref 1.055
_refine_ls_hydrogen_treatment mixed
_refine_ls_matrix_type full
_refine_ls_number_parameters 252
_refine_ls_number_reflns 2571
_refine_ls_number_restraints 1
_refine_ls_restrained_S_all 1.055
_refine_ls_R_factor_all 0.0465
_refine_ls_R_factor_gt 0.0365
_refine_ls_shift/su_max 0.000
_refine_ls_shift/su_mean 0.000
_refine_ls_structure_factor_coef Fsqd
_refine_ls_weighting_details 'calc w=1/[\s^2^(Fo^2^)+(0.0468P)^2^+0.5385P] where P=(Fo^2^+2Fc^2^)/3'
_refine_ls_weighting_scheme calc
_refine_ls_wR_factor_gt 0.0841
_refine_ls_wR_factor_ref 0.0891
_reflns_number_gt 2268
_reflns_number_total 2571
_reflns_threshold_expression >2sigma(I)
_cod_data_source_file cg400929z_si_002.cif
_cod_data_source_block k1292
_cod_original_sg_symbol_H-M 'C 2'
_cod_database_code 4508103

loop_
_symmetry_equiv_pos_as_xyz
'x, y, z'
'-x, y, -z'
'x+1/2, y+1/2, z'
'-x+1/2, y+1/2, -z'

loop_
_atom_site_label
_atom_site_type_symbol
_atom_site_fract_x
_atom_site_fract_y
_atom_site_fract_z
_atom_site_U_iso_or_equiv
_atom_site_adp_type
_atom_site_occupancy
_atom_site_symmetry_multiplicity
_atom_site_calc_flag
_atom_site_refinement_flags
Mg1 Mg 0.5000 0.17878(11) 0.5000 0.0225(3) Uani 1 2 d S
Mg2 Mg 0.24110(6) 0.88932(8) 0.26564(15) 0.0199(2) Uani 1 1 d .
O1 O 0.43499(13) 0.31995(16) 0.3894(3) 0.0239(5) Uani 1 1 d .
O2 O 0.34071(12) 0.79326(16) 0.3220(3) 0.0244(5) Uani 1 1 d .
O3 O 0.28333(13) 0.64762(16) 0.1582(3) 0.0280(5) Uani 1 1 d .
O4 O 0.14887(12) 0.99621(15) 0.1985(3) 0.0234(5) Uani 1 1 d .
O5 O 0.21499(12) 1.13994(16) 0.3473(3) 0.0271(5) Uani 1 1 d .
O6 O 0.06903(13) 1.47778(17) 0.0747(3) 0.0283(5) Uani 1 1 d .
O7 O 0.41928(17) 0.0809(2) 0.2981(4) 0.0455(7) Uani 1 1 d .
O8 O 0.55717(14) 0.1722(2) 0.2697(3) 0.0324(5) Uani 1 1 d .
O9 O 0.32175(13) 0.99278(18) 0.4847(3) 0.0248(5) Uani 1 1 d .
O10 O 0.21855(15) 0.8250(2) 0.5274(4) 0.0314(5) Uani 1 1 d .
O11 O 0.15967(14) 0.78029(18) 0.0650(3) 0.0271(5) Uani 1 1 d .
O12 O 0.26741(14) 0.95513(18) 0.0070(3) 0.0293(5) Uani 1 1 d .
C1 C 0.42661(17) 0.5374(2) 0.3915(4) 0.0176(6) Uani 1 1 d .
C2 C 0.42567(17) 0.6434(2) 0.3940(4) 0.0165(6) Uani 1 1 d .
C3 C 0.5000 0.6974(3) 0.5000 0.0171(8) Uani 1 2 d S
C4 C 0.5000 0.4833(3) 0.5000 0.0166(8) Uani 1 2 d S
C5 C 0.34405(17) 0.6992(2) 0.2827(4) 0.0166(6) Uani 1 1 d .
C6 C 0.5000 0.3702(3) 0.5000 0.0174(8) Uani 1 2 d S
C7 C 0.07344(16) 1.1529(2) 0.1077(4) 0.0166(6) Uani 1 1 d .
C8 C 0.07316(18) 1.2599(2) 0.1056(4) 0.0175(6) Uani 1 1 d .
C9 C 0.0000 1.3148(3) 0.0000 0.0168(8) Uani 1 2 d S
C10 C 0.0000 1.0993(3) 0.0000 0.0165(8) Uani 1 2 d S
C11 C 0.15118(17) 1.0924(2) 0.2253(4) 0.0187(6) Uani 1 1 d .
C12 C 0.0000 1.4302(3) 0.0000 0.0197(9) Uani 1 2 d S
H1 H 0.381(3) 0.499(4) 0.334(6) 0.054(3) Uiso 1 1 d .
H2 H 0.5000 0.767(6) 0.5000 0.054(3) Uiso 1 2 d S
H3 H 0.125(3) 1.301(3) 0.178(6) 0.054(3) Uiso 1 1 d .
H4 H 0.0000 1.031(5) 0.0000 0.054(3) Uiso 1 2 d S
H5 H 0.353(3) 0.976(4) 0.634(7) 0.054(3) Uiso 1 1 d .
H6 H 0.290(3) 1.038(4) 0.466(7) 0.054(3) Uiso 1 1 d .
H7 H 0.185(3) 0.832(4) 0.548(7) 0.054(3) Uiso 1 1 d .
H8 H 0.239(3) 0.767(4) 0.564(7) 0.054(3) Uiso 1 1 d .
H9 H 0.127(3) 0.798(4) -0.061(7) 0.054(3) Uiso 1 1 d .
H10 H 0.198(3) 0.729(4) 0.070(7) 0.054(3) Uiso 1 1 d .
H11 H 0.309(3) 0.936(4) -0.039(6) 0.054(3) Uiso 1 1 d .
H12 H 0.246(3) 1.019(4) -0.046(6) 0.054(3) Uiso 1 1 d .
H13 H 0.416(2) 0.041(3) 0.179(7) 0.054(3) Uiso 1 1 d .
H14 H 0.386(3) 0.053(4) 0.344(6) 0.054(3) Uiso 1 1 d .
H15 H 0.581(3) 0.212(4) 0.210(7) 0.054(3) Uiso 1 1 d .
H16 H 0.555(2) 0.103(4) 0.176(6) 0.054(3) Uiso 1 1 d .

loop_
_atom_site_aniso_label
_atom_site_aniso_U_11
_atom_site_aniso_U_22
_atom_site_aniso_U_33
_atom_site_aniso_U_23
_atom_site_aniso_U_13
_atom_site_aniso_U_12
Mg1 0.0234(7) 0.0155(7) 0.0266(7) 0.000 0.0068(5) 0.000
Mg2 0.0176(4) 0.0145(5) 0.0253(4) 0.0000(3) 0.0051(3) 0.0016(4)
O1 0.0200(10) 0.0129(11) 0.0319(11) -0.0014(8) 0.0015(9) -0.0012(8)
O2 0.0218(11) 0.0160(12) 0.0315(10) -0.0001(9) 0.0053(9) 0.0032(9)
O3 0.0212(11) 0.0209(13) 0.0336(11) -0.0054(9) 0.0001(9) 0.0035(9)
O4 0.0201(11) 0.0116(12) 0.0344(11) -0.0013(9) 0.0050(8) 0.0021(9)
O5 0.0205(11) 0.0188(13) 0.0337(11) -0.0049(8) -0.0001(9) 0.0020(9)
O6 0.0257(12) 0.0177(12) 0.0331(11) 0.0018(9) 0.0009(9) -0.0066(9)
O7 0.0508(16) 0.0483(18) 0.0474(14) -0.0242(14) 0.0300(12) -0.0295(13)
O8 0.0394(13) 0.0262(13) 0.0375(11) 0.0002(10) 0.0210(10) -0.0053(11)
O9 0.0223(11) 0.0210(13) 0.0268(10) -0.0008(9) 0.0038(9) 0.0022(9)
O10 0.0305(13) 0.0247(14) 0.0438(13) 0.0126(11) 0.0194(11) 0.0081(11)
O11 0.0233(11) 0.0213(12) 0.0301(11) -0.0015(10) 0.0020(9) 0.0011(10)
O12 0.0315(13) 0.0244(13) 0.0339(11) 0.0081(10) 0.0143(10) 0.0062(10)
C1 0.0126(14) 0.0198(17) 0.0183(13) -0.0010(11) 0.0032(11) -0.0019(12)
C2 0.0198(14) 0.0146(16) 0.0166(13) 0.0002(10) 0.0083(12) 0.0030(11)
C3 0.025(2) 0.011(2) 0.0185(18) 0.000 0.0118(16) 0.000
C4 0.019(2) 0.012(2) 0.0203(18) 0.000 0.0089(16) 0.000
C5 0.0193(14) 0.0133(16) 0.0180(13) 0.0006(11) 0.0078(11) 0.0023(11)
C6 0.0172(19) 0.012(2) 0.0217(18) 0.000 0.0058(16) 0.000
C7 0.0176(14) 0.0180(17) 0.0155(12) -0.0002(10) 0.0075(11) -0.0004(11)
C8 0.0187(15) 0.0141(16) 0.0199(13) -0.0003(11) 0.0071(11) 0.0007(12)
C9 0.0155(19) 0.018(2) 0.0159(17) 0.000 0.0047(15) 0.000
C10 0.0177(19) 0.015(2) 0.0166(17) 0.000 0.0061(15) 0.000
C11 0.0196(14) 0.0184(17) 0.0184(12) 0.0006(12) 0.0075(11) 0.0013(12)
C12 0.024(2) 0.015(2) 0.0144(17) 0.000 -0.0005(16) 0.000

loop_
_atom_type_symbol
_atom_type_description
_atom_type_scat_dispersion_real
_atom_type_scat_dispersion_imag
_atom_type_scat_source
C C 0.0033 0.0016 'International Tables Vol C Tables 4.2.6.8 and 6.1.1.4'
H H 0.0000 0.0000 'International Tables Vol C Tables 4.2.6.8 and 6.1.1.4'
Mg Mg 0.0486 0.0363 'International Tables Vol C Tables 4.2.6.8 and 6.1.1.4'
O O 0.0106 0.0060 'International Tables Vol C Tables 4.2.6.8 and 6.1.1.4'

loop_
_geom_angle_atom_site_label_1
_geom_angle_atom_site_label_2
_geom_angle_atom_site_label_3
_geom_angle
_geom_angle_site_symmetry_1
_geom_angle_site_symmetry_3
O7 Mg1 O7 100.91(19) . 2_656
O7 Mg1 O8 83.50(10) . .
O7 Mg1 O8 93.53(10) 2_656 .
O7 Mg1 O8 93.53(10) . 2_656
O7 Mg1 O8 83.50(10) 2_656 2_656
O8 Mg1 O8 175.36(16) . 2_656
O7 Mg1 O1 158.07(11) . 2_656
O7 Mg1 O1 99.54(11) 2_656 2_656
O8 Mg1 O1 87.45(9) . 2_656
O8 Mg1 O1 96.54(9) 2_656 2_656
O7 Mg1 O1 99.54(11) . .
O7 Mg1 O1 158.07(11) 2_656 .
O8 Mg1 O1 96.54(9) . .
O8 Mg1 O1 87.45(9) 2_656 .
O1 Mg1 O1 61.65(11) 2_656 .
O7 Mg1 C6 129.54(10) . .
O7 Mg1 C6 129.54(10) 2_656 .
O8 Mg1 C6 92.32(8) . .
O8 Mg1 C6 92.32(8) 2_656 .
O1 Mg1 C6 30.83(6) 2_656 .
O1 Mg1 C6 30.83(6) . .
O4 Mg2 O2 173.87(10) . .
O4 Mg2 O10 94.90(10) . .
O2 Mg2 O10 90.26(10) . .
O4 Mg2 O9 89.05(9) . .
O2 Mg2 O9 87.85(9) . .
O10 Mg2 O9 87.73(10) . .
O4 Mg2 O11 91.81(9) . .
O2 Mg2 O11 91.65(10) . .
O10 Mg2 O11 88.28(10) . .
O9 Mg2 O11 175.98(10) . .
O4 Mg2 O12 86.00(9) . .
O2 Mg2 O12 88.76(9) . .
O10 Mg2 O12 178.37(11) . .
O9 Mg2 O12 90.93(9) . .
O11 Mg2 O12 93.05(9) . .
C6 O1 Mg1 89.97(19) . .
C5 O2 Mg2 130.92(18) . .
C11 O4 Mg2 131.52(18) . .
C2 C1 C4 120.6(3) . .
C1 C2 C3 119.5(3) . .
C1 C2 C5 119.0(2) . .
C3 C2 C5 121.5(3) . .
C2 C3 C2 120.1(4) 2_656 .
C1 C4 C1 119.6(4) 2_656 .
C1 C4 C6 120.22(19) 2_656 .
C1 C4 C6 120.22(19) . .
O2 C5 O3 124.1(2) . .
O2 C5 C2 118.0(2) . .
O3 C5 C2 117.9(3) . .
O1 C6 O1 118.4(4) . 2_656
O1 C6 C4 120.80(18) . .
O1 C6 C4 120.80(18) 2_656 .
O1 C6 Mg1 59.20(18) . .
O1 C6 Mg1 59.20(18) 2_656 .
C4 C6 Mg1 180.0 . .
C8 C7 C10 119.7(3) . .
C8 C7 C11 121.8(2) . .
C10 C7 C11 118.6(3) . .
C7 C8 C9 121.0(3) . .
C8 C9 C8 118.6(4) 2 .
C8 C9 C12 120.7(2) 2 .
C8 C9 C12 120.7(2) . .
C7 C10 C7 120.1(4) . 2
O4 C11 O5 123.3(3) . .
O4 C11 C7 117.9(2) . .
O5 C11 C7 118.8(3) . .
O6 C12 O6 121.9(4) . 2
O6 C12 C9 119.0(2) . .
O6 C12 C9 119.0(2) 2 .

loop_
_geom_bond_atom_site_label_1
_geom_bond_atom_site_label_2
_geom_bond_distance
_geom_bond_site_symmetry_2
Mg1 O7 1.993(3) .
Mg1 O7 1.993(3) 2_656
Mg1 O8 2.097(2) .
Mg1 O8 2.097(2) 2_656
Mg1 O1 2.131(2) 2_656
Mg1 O1 2.131(2) .
Mg1 C6 2.481(4) .
Mg2 O4 2.033(2) .
Mg2 O2 2.043(2) .
Mg2 O10 2.082(2) .
Mg2 O9 2.088(2) .
Mg2 O11 2.090(2) .
Mg2 O12 2.104(2) .
O1 C6 1.272(3) .
O2 C5 1.253(4) .
O3 C5 1.261(3) .
O4 C11 1.258(4) .
O5 C11 1.262(3) .
O6 C12 1.270(3) .
C1 C2 1.374(4) .
C1 C4 1.395(3) .
C2 C3 1.403(4) .
C2 C5 1.513(4) .
C3 C2 1.403(4) 2_656
C4 C1 1.395(3) 2_656
C4 C6 1.466(6) .
C6 O1 1.272(3) 2_656
C7 C8 1.388(4) .
C7 C10 1.391(3) .
C7 C11 1.502(4) .
C8 C9 1.394(4) .
C9 C8 1.394(4) 2
C9 C12 1.497(6) .
C10 C7 1.391(3) 2
C12 O6 1.270(3) 2
